data_3000118
loop_
_publ_author_name
'Bubnova, Rimma'
'Volkov, Sergey'
'Barbara Albert'
'Filatov, Stanislav'

_publ_section_title
;
 Borates--Crystal Structures of Prospective Nonlinear Optical Materials:
 High Anisotropy of the Thermal Expansion Caused by Anharmonic Atomic
 Vibrations
;
_journal_issue 3
_journal_name_full Crystals
_journal_page_first 93
_journal_paper_doi 10.3390/cryst7030093
_journal_volume 7
_journal_year 2017
_chemical_formula_sum 'B3 Li O5'
_chemical_formula_weight 119.4
_space_group_IT_number 33
_symmetry_cell_setting orthorhombic
_symmetry_Int_Tables_number 33
_symmetry_space_group_name_Hall 'P 2c -2n'
_symmetry_space_group_name_H-M 'P n a 21'
_cell_angle_alpha 90
_cell_angle_beta 90
_cell_angle_gamma 90
_cell_formula_units_Z 4
_cell_length_a 8.5010(12)
_cell_length_b 7.4043(18)
_cell_length_c 5.211(2)
_cell_measurement_temperature 198
_cell_volume 328.00(16)
_diffrn_ambient_temperature 198
_diffrn_measured_fraction_theta_full 0.98
_diffrn_measured_fraction_theta_max 0.98
_diffrn_measurement_device 'four-circle diffractometer'
_diffrn_measurement_device_type 'IPDS Stoe'
_diffrn_measurement_method '??integration method??'
_diffrn_radiation_monochromator graphite
_diffrn_radiation_probe x-ray
_diffrn_radiation_source 'X-ray tube'
_diffrn_radiation_type 'Mo K\a'
_diffrn_radiation_wavelength 0.71073
_diffrn_reflns_av_R_equivalents 0.0393
_diffrn_reflns_av_unetI/netI 0.0401
_diffrn_reflns_limit_h_max 11
_diffrn_reflns_limit_h_min -11
_diffrn_reflns_limit_k_max 8
_diffrn_reflns_limit_k_min -10
_diffrn_reflns_limit_l_max 6
_diffrn_reflns_limit_l_min -7
_diffrn_reflns_number 1884
_diffrn_reflns_theta_full 29.17
_diffrn_reflns_theta_max 29.18
_diffrn_reflns_theta_min 3.65
_exptl_absorpt_coefficient_mu 0.225
_exptl_crystal_density_diffrn 2.4171
_exptl_crystal_F_000 232
_refine_diff_density_max 0.17
_refine_diff_density_min -0.16
_refine_ls_abs_structure_details '  264 of Friedel pairs used in the refinement'
_refine_ls_extinction_coef 6300(400)
_refine_ls_extinction_method 'B-C type 1 Gaussian isotropic (Becker & Coppens, 1974)'
_refine_ls_goodness_of_fit_gt 1.23
_refine_ls_goodness_of_fit_ref 1.14
_refine_ls_number_constraints 1
_refine_ls_number_parameters 83
_refine_ls_number_reflns 750
_refine_ls_number_restraints 0
_refine_ls_R_factor_all 0.0373
_refine_ls_R_factor_gt 0.0259
_refine_ls_shift/su_max 0.0300
_refine_ls_shift/su_mean 0.0054
_refine_ls_structure_factor_coef F
_refine_ls_weighting_details w=1/(\s^2^(F)+0.0001F^2^)
_refine_ls_weighting_scheme sigma
_refine_ls_wR_factor_gt 0.0235
_refine_ls_wR_factor_ref 0.0245
_reflns_number_gt 607
_reflns_number_total 750
_reflns_threshold_expression I>3\s(I)
_cod_data_source_file LiB3O5_198K.cif
_cod_data_source_block I
_cod_depositor_comments
;
The following automatic conversions were performed:

'_diffrn_radiation_probe' value 'X-ray' changed to 'x-ray' according
to the built-in table from CIF Core dictionary named 'cif_core.dic'
version 2.4.1 from 2010-06-29.

Automatic conversion script
Id: cif_fix_values 4624 2016-04-14 12:54:50Z antanas 

 Released structure into public domain as published material.

 Antanas Vaitkus,
 2021-05-18
;
_cod_original_cell_volume 328.02(17)
_cod_original_sg_symbol_Hall 'P -2xabc;-2yab;2zc'
_cod_original_formula_sum 'B3 Li1 O5'
_cod_database_code 3000118

loop_
_space_group_symop_id
_space_group_symop_operation_xyz
1 x,y,z
2 -x,-y,z+1/2
3 x+1/2,-y+1/2,z
4 -x+1/2,y+1/2,z+1/2

loop_
_atom_site_label
_atom_site_type_symbol
_atom_site_fract_x
_atom_site_fract_y
_atom_site_fract_z
_atom_site_adp_type
_atom_site_U_iso_or_equiv
_atom_site_site_symmetry_multiplicity
_atom_site_occupancy
_atom_site_calc_flag
_atom_site_refinement_flags
_atom_site_disorder_assembly
_atom_site_disorder_group
Li1 Li 0.4142(4) 0.5677(5) -0.0054(9) Uani 0.0155(10) 4 1 d . . .
B1 B 0.5094(2) 0.8358(3) 0.3530(5) Uani 0.0083(6) 4 1 d . . .
B2 B 0.6942(2) 0.0571(3) 0.5503(5) Uani 0.0071(6) 4 1 d . . .
B3 B 0.6574(2) 0.7513(3) 0.7331(5) Uani 0.0078(6) 4 1 d . . .
O1 O 0.58609(12) 0.99649(19) 0.3462(3) Uani 0.0079(4) 4 1 d . . .
O2 O 0.38339(13) 0.79463(18) 0.1970(3) Uani 0.0080(4) 4 1 d . . .
O3 O 0.55826(13) 0.70187(20) 0.5280(3) Uani 0.0085(4) 4 1 d . . .
O4 O 0.73967(14) 0.90981(17) 0.7325(3) Uani 0.0074(4) 4 1 d . . .
O5 O 0.65982(14) 0.62579(19) 0.9271(3) Uani 0.0081(4) 4 1 d . . .

loop_
_atom_site_aniso_label
_atom_site_aniso_type_symbol
_atom_site_aniso_U_11
_atom_site_aniso_U_22
_atom_site_aniso_U_33
_atom_site_aniso_U_12
_atom_site_aniso_U_13
_atom_site_aniso_U_23
Li1 Li 0.0178(15) 0.0096(16) 0.019(2) 0.0001(13) -0.0027(15) -0.0013(17)
B1 B 0.0091(9) 0.0079(12) 0.0078(11) 0.0024(8) 0.0038(9) -0.0028(10)
B2 B 0.0092(10) 0.0053(10) 0.0067(12) -0.0003(8) -0.0003(9) 0.0001(10)
B3 B 0.0060(8) 0.0065(10) 0.0108(12) 0.0028(6) 0.0013(9) -0.0032(12)
O1 O 0.0097(5) 0.0062(6) 0.0079(7) -0.0006(5) -0.0026(6) 0.0014(6)
O2 O 0.0085(6) 0.0059(6) 0.0096(8) -0.0002(5) -0.0011(6) 0.0009(7)
O3 O 0.0100(6) 0.0071(6) 0.0083(8) -0.0002(5) -0.0012(6) 0.0001(7)
O4 O 0.0090(5) 0.0054(6) 0.0078(7) -0.0011(5) -0.0006(6) 0.0028(7)
O5 O 0.0071(5) 0.0080(7) 0.0094(7) -0.0006(5) -0.0014(5) 0.0012(6)

loop_
_atom_type_symbol
_atom_type_scat_dispersion_real
_atom_type_scat_dispersion_imag
_atom_type_scat_source
B 0.0013 0.0007 'International Tables Vol C tables 4.2.6.8 and 6.1.1.1'
Li -0.0003 0.0001 'International Tables Vol C tables 4.2.6.8 and 6.1.1.1'
O 0.0106 0.0060 'International Tables Vol C tables 4.2.6.8 and 6.1.1.1'

loop_
_geom_angle_atom_site_label_1
_geom_angle_atom_site_label_2
_geom_angle_atom_site_label_3
_geom_angle_site_symmetry_1
_geom_angle_site_symmetry_2
_geom_angle_site_symmetry_3
_geom_angle
B1 O1 B2 . . 1_565 123.18(17)
B1 O2 B2 . . 2_664 118.89(16)
B1 O3 B3 . . . 118.97(16)
B2 O4 B3 1_565 . . 119.69(15)
B2 O5 B3 4_655 . . 124.19(14)

loop_
_geom_bond_atom_site_label_1
_geom_bond_atom_site_label_2
_geom_bond_site_symmetry_1
_geom_bond_site_symmetry_2
_geom_bond_distance
O1 B1 . . 1.357(3)
O1 B2 . 1_565 1.475(3)
O2 B1 . . 1.379(3)
O2 B2 . 2_664 1.492(3)
O3 B1 . . 1.410(3)
O3 B3 . . 1.409(3)
O4 B2 . 1_565 1.497(3)
O4 B3 . . 1.366(2)
O5 B2 . 4_655 1.487(2)
O5 B3 . . 1.373(3)
